data_7023902
loop_
_publ_author_name
'Scott, Hayley S.'
'Ross, Tamsyn M.'
'Chilton, Nicholas F.'
'Gass, Ian A.'
'Moubaraki, Boujemaa'
'Chastanet, Guillaume'
'Paradis, Nicolas'
'L\`etard, Jean-Fran\,cois'
'Vignesh, Kuduva R.'
'Rajaraman, Gopalan'
'Batten, Stuart R.'
'Murray, Keith S.'

_publ_section_title
;
 Crown-linked dipyridylamino-triazine ligands and their spin-crossover
 iron(ii) derivatives: magnetism, photomagnetism and cooperativity.
;
_journal_issue 47
_journal_name_full 'Dalton transactions (Cambridge, England : 2003)'
_journal_page_first 16494
_journal_page_last 16509
_journal_paper_doi 10.1039/c3dt51839f
_journal_volume 42
_journal_year 2013
_chemical_formula_moiety
;
C36 H36 Cl2 Fe N16 Se2
;
_chemical_formula_sum 'C36 H36 Cl2 Fe N16 Se2'
_chemical_formula_weight 977.48
_chemical_name_systematic
;
?
;
_space_group_IT_number 14
_symmetry_cell_setting monoclinic
_symmetry_space_group_name_Hall '-P 2yn'
_symmetry_space_group_name_H-M 'P 1 21/n 1'
_atom_sites_solution_hydrogens geom
_atom_sites_solution_primary direct
_atom_sites_solution_secondary difmap
_audit_creation_method SHELXL-97
_cell_angle_alpha 90.00
_cell_angle_beta 104.658(3)
_cell_angle_gamma 90.00
_cell_formula_units_Z 2
_cell_length_a 10.3356(10)
_cell_length_b 16.4665(16)
_cell_length_c 12.1715(10)
_cell_measurement_reflns_used 1688
_cell_measurement_temperature 173(2)
_cell_measurement_theta_max 22.01
_cell_measurement_theta_min 2.38
_cell_volume 2004.1(3)
_computing_cell_refinement 'Bruker Apex2 V2.0'
_computing_data_collection 'Bruker Apex2 V2.0'
_computing_data_reduction 'Bruker Apex2 V2.0'
_computing_molecular_graphics X-SEED
_computing_publication_material 'XCIF V6.12 (BrukerAXS, 2001).'
_computing_structure_refinement 'SHELXL-97 (Sheldrick, 1997)'
_computing_structure_solution 'SHELXS-97 (Sheldrick, 1990)'
_diffrn_ambient_temperature 173(2)
_diffrn_measured_fraction_theta_full 0.997
_diffrn_measured_fraction_theta_max 0.997
_diffrn_measurement_device_type 'APEX X8'
_diffrn_measurement_method 'scans in phi and omega'
_diffrn_radiation_monochromator graphite
_diffrn_radiation_source 'fine-focus sealed tube'
_diffrn_radiation_type MoK\a
_diffrn_radiation_wavelength 0.71073
_diffrn_reflns_av_R_equivalents 0.0732
_diffrn_reflns_av_sigmaI/netI 0.1154
_diffrn_reflns_limit_h_max 13
_diffrn_reflns_limit_h_min -13
_diffrn_reflns_limit_k_max 20
_diffrn_reflns_limit_k_min -21
_diffrn_reflns_limit_l_max 15
_diffrn_reflns_limit_l_min -10
_diffrn_reflns_number 12951
_diffrn_reflns_theta_full 27.50
_diffrn_reflns_theta_max 27.50
_diffrn_reflns_theta_min 2.99
_diffrn_standards_decay_% 0
_diffrn_standards_interval_count 0
_diffrn_standards_interval_time 0
_diffrn_standards_number 0
_exptl_absorpt_coefficient_mu 2.377
_exptl_absorpt_correction_T_max 0.788
_exptl_absorpt_correction_T_min 0.571
_exptl_absorpt_correction_type multi-scan
_exptl_absorpt_process_details SADABS
_exptl_crystal_colour yellow
_exptl_crystal_density_diffrn 1.620
_exptl_crystal_density_method 'not measured'
_exptl_crystal_description block
_exptl_crystal_F_000 984
_exptl_crystal_size_max 0.25
_exptl_crystal_size_mid 0.20
_exptl_crystal_size_min 0.10
_refine_diff_density_max 0.597
_refine_diff_density_min -0.584
_refine_diff_density_rms 0.100
_refine_ls_extinction_method none
_refine_ls_goodness_of_fit_ref 0.971
_refine_ls_hydrogen_treatment constr
_refine_ls_matrix_type full
_refine_ls_number_parameters 261
_refine_ls_number_reflns 4591
_refine_ls_number_restraints 0
_refine_ls_restrained_S_all 0.971
_refine_ls_R_factor_all 0.1216
_refine_ls_R_factor_gt 0.0532
_refine_ls_shift/su_max 0.001
_refine_ls_shift/su_mean 0.000
_refine_ls_structure_factor_coef Fsqd
_refine_ls_weighting_details
;
calc w=1/[\s^2^(Fo^2^)+(0.0329P)^2^+0.0000P] where P=(Fo^2^+2Fc^2^)/3
;
_refine_ls_weighting_scheme calc
_refine_ls_wR_factor_gt 0.0844
_refine_ls_wR_factor_ref 0.1034
_reflns_number_gt 2608
_reflns_number_total 4591
_reflns_threshold_expression >2sigma(I)
_cod_data_source_file c3dt51839f.txt
_cod_data_source_block hs003a2
_cod_original_sg_symbol_H-M P21/n
_cod_database_code 7023902

loop_
_symmetry_equiv_pos_as_xyz
'x, y, z'
'-x+1/2, y+1/2, -z+1/2'
'-x, -y, -z'
'x-1/2, -y-1/2, z-1/2'

loop_
_atom_site_label
_atom_site_type_symbol
_atom_site_fract_x
_atom_site_fract_y
_atom_site_fract_z
_atom_site_U_iso_or_equiv
_atom_site_adp_type
_atom_site_occupancy
_atom_site_symmetry_multiplicity
_atom_site_calc_flag
_atom_site_refinement_flags
Se1 Se 0.80001(4) 0.26108(3) 0.48341(4) 0.03603(16) Uani 1 1 d .
Fe1 Fe 0.5000 0.5000 0.5000 0.0249(2) Uani 1 2 d S
Cl1 Cl 0.76188(10) 0.28514(7) 0.10106(9) 0.0335(3) Uani 1 1 d .
N1 N 0.6328(3) 0.4025(2) 0.5012(3) 0.0313(9) Uani 1 1 d .
N2 N 0.4849(3) 0.5260(2) 0.3177(3) 0.0247(8) Uani 1 1 d .
N3 N 0.3249(3) 0.4216(2) 0.4291(3) 0.0257(8) Uani 1 1 d .
N4 N 0.4193(3) 0.39056(19) 0.2774(3) 0.0209(8) Uani 1 1 d .
N5 N 0.5796(3) 0.3390(2) 0.1932(3) 0.0220(8) Uani 1 1 d .
N6 N 0.4572(3) 0.2524(2) 0.2881(3) 0.0226(8) Uani 1 1 d .
N7 N 0.6159(3) 0.1957(2) 0.1954(3) 0.0251(8) Uani 1 1 d .
N8 N 0.4910(3) 0.1145(2) 0.2834(3) 0.0292(9) Uani 1 1 d .
C1 C 0.6995(4) 0.3475(3) 0.4958(3) 0.0280(10) Uani 1 1 d .
C2 C 0.5010(4) 0.6008(3) 0.2804(4) 0.0311(11) Uani 1 1 d .
H2 H 0.5311 0.6424 0.3349 0.037 Uiso 1 1 calc R
C3 C 0.4764(4) 0.6206(3) 0.1672(4) 0.0341(11) Uani 1 1 d .
H3 H 0.4922 0.6742 0.1448 0.041 Uiso 1 1 calc R
C4 C 0.4289(4) 0.5623(3) 0.0873(4) 0.0334(11) Uani 1 1 d .
H4 H 0.4098 0.5751 0.0087 0.040 Uiso 1 1 calc R
C5 C 0.4092(4) 0.4848(3) 0.1221(3) 0.0283(11) Uani 1 1 d .
H5 H 0.3753 0.4432 0.0685 0.034 Uiso 1 1 calc R
C6 C 0.4405(4) 0.4692(2) 0.2384(3) 0.0224(9) Uani 1 1 d .
C7 C 0.3115(4) 0.3813(2) 0.3311(4) 0.0240(10) Uani 1 1 d .
C8 C 0.1977(4) 0.3394(3) 0.2785(4) 0.0293(11) Uani 1 1 d .
H8 H 0.1919 0.3119 0.2088 0.035 Uiso 1 1 calc R
C9 C 0.0921(4) 0.3378(3) 0.3288(4) 0.0331(11) Uani 1 1 d .
H9 H 0.0120 0.3096 0.2940 0.040 Uiso 1 1 calc R
C10 C 0.1049(4) 0.3780(3) 0.4304(4) 0.0332(11) Uani 1 1 d .
H10 H 0.0344 0.3775 0.4676 0.040 Uiso 1 1 calc R
C11 C 0.2214(4) 0.4185(3) 0.4764(4) 0.0328(11) Uani 1 1 d .
H11 H 0.2293 0.4462 0.5462 0.039 Uiso 1 1 calc R
C12 C 0.4868(4) 0.3235(3) 0.2520(3) 0.0224(9) Uani 1 1 d .
C13 C 0.6368(4) 0.2713(3) 0.1725(3) 0.0233(10) Uani 1 1 d .
C14 C 0.5213(4) 0.1894(3) 0.2558(3) 0.0266(10) Uani 1 1 d .
C15 C 0.5525(5) 0.0429(3) 0.2442(4) 0.0445(13) Uani 1 1 d .
H15A H 0.5551 0.0518 0.1644 0.053 Uiso 1 1 calc R
H15B H 0.4949 -0.0049 0.2457 0.053 Uiso 1 1 calc R
C16 C 0.6910(5) 0.0239(3) 0.3128(4) 0.0526(15) Uani 1 1 d .
H16A H 0.6888 0.0109 0.3909 0.079 Uiso 1 1 calc R
H16B H 0.7489 0.0710 0.3131 0.079 Uiso 1 1 calc R
H16C H 0.7260 -0.0228 0.2794 0.079 Uiso 1 1 calc R
C17 C 0.4040(5) 0.1017(3) 0.3600(4) 0.0417(13) Uani 1 1 d .
H17A H 0.3658 0.0462 0.3484 0.050 Uiso 1 1 calc R
H17B H 0.3290 0.1408 0.3411 0.050 Uiso 1 1 calc R
C18 C 0.4784(5) 0.1120(3) 0.4830(4) 0.0569(15) Uani 1 1 d .
H18A H 0.4190 0.0982 0.5316 0.085 Uiso 1 1 calc R
H18B H 0.5080 0.1684 0.4966 0.085 Uiso 1 1 calc R
H18C H 0.5564 0.0759 0.5006 0.085 Uiso 1 1 calc R

loop_
_atom_site_aniso_label
_atom_site_aniso_U_11
_atom_site_aniso_U_22
_atom_site_aniso_U_33
_atom_site_aniso_U_23
_atom_site_aniso_U_13
_atom_site_aniso_U_12
Se1 0.0314(2) 0.0390(3) 0.0352(3) -0.0022(2) 0.00377(19) 0.0091(2)
Fe1 0.0300(5) 0.0220(5) 0.0240(5) -0.0020(4) 0.0090(4) -0.0006(4)
Cl1 0.0361(6) 0.0320(7) 0.0367(7) 0.0042(5) 0.0172(5) 0.0026(5)
N1 0.036(2) 0.028(2) 0.031(2) -0.0047(18) 0.0100(17) 0.0032(18)
N2 0.034(2) 0.020(2) 0.022(2) -0.0030(17) 0.0108(16) -0.0012(16)
N3 0.030(2) 0.025(2) 0.025(2) -0.0014(17) 0.0118(16) -0.0003(16)
N4 0.0276(19) 0.017(2) 0.0194(19) -0.0023(15) 0.0088(15) -0.0007(15)
N5 0.0278(19) 0.023(2) 0.0162(19) 0.0023(16) 0.0075(15) 0.0025(15)
N6 0.0265(18) 0.017(2) 0.025(2) -0.0003(16) 0.0065(15) -0.0011(15)
N7 0.031(2) 0.023(2) 0.022(2) -0.0004(17) 0.0074(15) -0.0016(16)
N8 0.039(2) 0.018(2) 0.034(2) 0.0012(17) 0.0152(17) 0.0006(16)
C1 0.029(2) 0.036(3) 0.017(2) 0.001(2) 0.0033(19) -0.006(2)
C2 0.041(3) 0.019(3) 0.036(3) -0.001(2) 0.015(2) -0.003(2)
C3 0.045(3) 0.019(3) 0.044(3) 0.007(2) 0.022(2) 0.005(2)
C4 0.047(3) 0.030(3) 0.028(3) 0.006(2) 0.017(2) 0.012(2)
C5 0.037(3) 0.026(3) 0.024(3) -0.001(2) 0.011(2) 0.0039(19)
C6 0.029(2) 0.018(2) 0.023(3) 0.000(2) 0.0115(19) 0.0034(18)
C7 0.027(2) 0.018(2) 0.029(3) 0.004(2) 0.0097(19) 0.0029(18)
C8 0.031(3) 0.028(3) 0.027(3) -0.002(2) 0.004(2) 0.001(2)
C9 0.032(3) 0.025(3) 0.038(3) 0.005(2) 0.001(2) -0.004(2)
C10 0.031(3) 0.037(3) 0.035(3) 0.011(2) 0.015(2) -0.001(2)
C11 0.038(3) 0.032(3) 0.030(3) 0.001(2) 0.014(2) -0.001(2)
C12 0.025(2) 0.025(3) 0.014(2) -0.0001(19) -0.0031(17) -0.0041(18)
C13 0.027(2) 0.027(3) 0.016(2) 0.0041(19) 0.0062(17) -0.0054(19)
C14 0.033(2) 0.023(3) 0.020(3) 0.003(2) -0.0005(19) -0.002(2)
C15 0.056(3) 0.026(3) 0.057(3) 0.000(3) 0.024(3) -0.005(2)
C16 0.053(3) 0.043(3) 0.069(4) 0.016(3) 0.030(3) 0.015(3)
C17 0.048(3) 0.022(3) 0.066(4) 0.006(3) 0.035(3) -0.002(2)
C18 0.082(4) 0.040(3) 0.063(4) 0.011(3) 0.044(3) 0.008(3)

loop_
_atom_type_symbol
_atom_type_description
_atom_type_scat_dispersion_real
_atom_type_scat_dispersion_imag
_atom_type_scat_source
C C 0.0033 0.0016 'International Tables Vol C Tables 4.2.6.8 and 6.1.1.4'
H H 0.0000 0.0000 'International Tables Vol C Tables 4.2.6.8 and 6.1.1.4'
N N 0.0061 0.0033 'International Tables Vol C Tables 4.2.6.8 and 6.1.1.4'
Fe Fe 0.3463 0.8444 'International Tables Vol C Tables 4.2.6.8 and 6.1.1.4'
Se Se -0.0929 2.2259 'International Tables Vol C Tables 4.2.6.8 and 6.1.1.4'
Cl Cl 0.1484 0.1585 'International Tables Vol C Tables 4.2.6.8 and 6.1.1.4'

loop_
_geom_angle_atom_site_label_1
_geom_angle_atom_site_label_2
_geom_angle_atom_site_label_3
_geom_angle
_geom_angle_site_symmetry_1
_geom_angle_site_symmetry_3
N1 Fe1 N1 180.000(1) . 3_666
N1 Fe1 N3 88.56(13) . 3_666
N1 Fe1 N3 91.44(13) 3_666 3_666
N1 Fe1 N3 91.44(13) . .
N1 Fe1 N3 88.56(13) 3_666 .
N3 Fe1 N3 180.0 3_666 .
N1 Fe1 N2 88.01(13) . 3_666
N1 Fe1 N2 91.99(13) 3_666 3_666
N3 Fe1 N2 83.08(12) 3_666 3_666
N3 Fe1 N2 96.92(12) . 3_666
N1 Fe1 N2 91.99(13) . .
N1 Fe1 N2 88.01(13) 3_666 .
N3 Fe1 N2 96.92(12) 3_666 .
N3 Fe1 N2 83.08(12) . .
N2 Fe1 N2 180.0 3_666 .
C1 N1 Fe1 175.6(4) . .
C2 N2 C6 116.7(3) . .
C2 N2 Fe1 122.1(3) . .
C6 N2 Fe1 120.5(3) . .
C11 N3 C7 116.7(4) . .
C11 N3 Fe1 121.2(3) . .
C7 N3 Fe1 121.7(3) . .
C12 N4 C6 121.7(3) . .
C12 N4 C7 120.7(3) . .
C6 N4 C7 117.0(3) . .
C13 N5 C12 110.7(3) . .
C12 N6 C14 114.6(3) . .
C13 N7 C14 111.5(3) . .
C14 N8 C17 120.9(4) . .
C14 N8 C15 120.6(4) . .
C17 N8 C15 118.3(3) . .
N1 C1 Se1 178.3(4) . .
N2 C2 C3 123.4(4) . .
N2 C2 H2 118.3 . .
C3 C2 H2 118.3 . .
C4 C3 C2 119.3(4) . .
C4 C3 H3 120.4 . .
C2 C3 H3 120.4 . .
C3 C4 C5 119.1(4) . .
C3 C4 H4 120.4 . .
C5 C4 H4 120.4 . .
C4 C5 C6 118.0(4) . .
C4 C5 H5 121.0 . .
C6 C5 H5 121.0 . .
N2 C6 C5 123.5(4) . .
N2 C6 N4 116.9(3) . .
C5 C6 N4 119.6(4) . .
N3 C7 C8 123.1(4) . .
N3 C7 N4 115.8(4) . .
C8 C7 N4 120.8(4) . .
C7 C8 C9 118.8(4) . .
C7 C8 H8 120.6 . .
C9 C8 H8 120.6 . .
C10 C9 C8 118.8(4) . .
C10 C9 H9 120.6 . .
C8 C9 H9 120.6 . .
C11 C10 C9 118.4(4) . .
C11 C10 H10 120.8 . .
C9 C10 H10 120.8 . .
N3 C11 C10 124.0(4) . .
N3 C11 H11 118.0 . .
C10 C11 H11 118.0 . .
N6 C12 N5 126.8(4) . .
N6 C12 N4 117.6(4) . .
N5 C12 N4 115.6(4) . .
N7 C13 N5 131.3(4) . .
N7 C13 Cl1 114.5(3) . .
N5 C13 Cl1 114.2(3) . .
N8 C14 N6 118.4(4) . .
N8 C14 N7 116.8(4) . .
N6 C14 N7 124.8(4) . .
N8 C15 C16 114.6(4) . .
N8 C15 H15A 108.6 . .
C16 C15 H15A 108.6 . .
N8 C15 H15B 108.6 . .
C16 C15 H15B 108.6 . .
H15A C15 H15B 107.6 . .
C15 C16 H16A 109.5 . .
C15 C16 H16B 109.5 . .
H16A C16 H16B 109.5 . .
C15 C16 H16C 109.5 . .
H16A C16 H16C 109.5 . .
H16B C16 H16C 109.5 . .
N8 C17 C18 112.0(4) . .
N8 C17 H17A 109.2 . .
C18 C17 H17A 109.2 . .
N8 C17 H17B 109.2 . .
C18 C17 H17B 109.2 . .
H17A C17 H17B 107.9 . .
C17 C18 H18A 109.5 . .
C17 C18 H18B 109.5 . .
H18A C18 H18B 109.5 . .
C17 C18 H18C 109.5 . .
H18A C18 H18C 109.5 . .
H18B C18 H18C 109.5 . .

loop_
_geom_bond_atom_site_label_1
_geom_bond_atom_site_label_2
_geom_bond_distance
_geom_bond_site_symmetry_2
Se1 C1 1.791(5) .
Fe1 N1 2.110(4) .
Fe1 N1 2.110(4) 3_666
Fe1 N3 2.213(3) 3_666
Fe1 N3 2.213(3) .
Fe1 N2 2.227(3) 3_666
Fe1 N2 2.227(3) .
Cl1 C13 1.746(4) .
N1 C1 1.150(5) .
N2 C2 1.337(5) .
N2 C6 1.339(5) .
N3 C11 1.338(5) .
N3 C7 1.341(5) .
N4 C12 1.382(5) .
N4 C6 1.415(5) .
N4 C7 1.435(5) .
N5 C13 1.316(5) .
N5 C12 1.358(5) .
N6 C12 1.314(5) .
N6 C14 1.344(5) .
N7 C13 1.305(5) .
N7 C14 1.368(5) .
N8 C14 1.336(5) .
N8 C17 1.465(5) .
N8 C15 1.475(5) .
C2 C3 1.375(6) .
C2 H2 0.9500 .
C3 C4 1.366(6) .
C3 H3 0.9500 .
C4 C5 1.376(5) .
C4 H4 0.9500 .
C5 C6 1.394(5) .
C5 H5 0.9500 .
C7 C8 1.374(5) .
C8 C9 1.381(6) .
C8 H8 0.9500 .
C9 C10 1.379(6) .
C9 H9 0.9500 .
C10 C11 1.366(5) .
C10 H10 0.9500 .
C11 H11 0.9500 .
C15 C16 1.496(6) .
C15 H15A 0.9900 .
C15 H15B 0.9900 .
C16 H16A 0.9800 .
C16 H16B 0.9800 .
C16 H16C 0.9800 .
C17 C18 1.510(6) .
C17 H17A 0.9900 .
C17 H17B 0.9900 .
C18 H18A 0.9800 .
C18 H18B 0.9800 .
C18 H18C 0.9800 .
